data_4344413
loop_
_publ_author_name
'Luo, Dong'
'Zhou, Xiao-Ping'
'Li, Dan'

_publ_section_title
;
 Solvothermal Subcomponent Self-Assembly of Cubic Metal-Imidazolate Cages
 and Their Coordination Polymers.
;
_journal_issue 22
_journal_name_full 'Inorganic chemistry'
_journal_page_first 10822
_journal_page_last 10828
_journal_paper_doi 10.1021/acs.inorgchem.5b01844
_journal_volume 54
_journal_year 2015
_chemical_formula_moiety 'C116 H108 N42 Ni8, 2(Cl O4), 0.17(H12.24 O6)'
_chemical_formula_sum 'C116 H110 Cl2 N42 Ni8 O9'
_chemical_formula_weight 2777.04
_chemical_name_systematic
;
 ? 
;
_space_group_crystal_system trigonal
_space_group_IT_number 148
_space_group_name_Hall '-R 3'
_space_group_name_H-M_alt 'R -3'
_symmetry_space_group_name_Hall '-R 3'
_symmetry_space_group_name_H-M 'R -3 :H'
_atom_sites_solution_hydrogens geom
_atom_sites_solution_primary direct
_atom_sites_solution_secondary difmap
_audit_creation_date 2015-01-14
_audit_creation_method
;
Olex2 1.2
(compiled 2014.02.28 svn.r2899 for OlexSys, GUI svn.r4781)
;
_cell_angle_alpha 90.00
_cell_angle_beta 90.00
_cell_angle_gamma 120.00
_cell_formula_units_Z 3
_cell_length_a 15.1763(5)
_cell_length_b 15.1763(5)
_cell_length_c 47.0687(7)
_cell_measurement_reflns_used 7089
_cell_measurement_temperature 293(2)
_cell_measurement_theta_max 25.1930
_cell_measurement_theta_min 3.4310
_cell_volume 9388.5(5)
_computing_molecular_graphics 'Olex2 (Dolomanov et al., 2009)'
_computing_publication_material 'Olex2 (Dolomanov et al., 2009)'
_computing_structure_refinement 'ShelXL-1997 (Sheldrick, 2008)'
_computing_structure_solution 'ShelXS-1997 (Sheldrick, 2008)'
_diffrn_ambient_temperature 293(2)
_diffrn_measured_fraction_theta_full 0.993
_diffrn_measured_fraction_theta_max 0.993
_diffrn_measurement_device_type 'Xcalibur, Atlas, Gemini'
_diffrn_measurement_method '\w scans'
_diffrn_radiation_monochromator graphite
_diffrn_radiation_type MoK\a
_diffrn_radiation_wavelength 0.71073
_diffrn_reflns_av_R_equivalents 0.0450
_diffrn_reflns_av_unetI/netI 0.0699
_diffrn_reflns_limit_h_max 12
_diffrn_reflns_limit_h_min -12
_diffrn_reflns_limit_k_max 18
_diffrn_reflns_limit_k_min -6
_diffrn_reflns_limit_l_max 55
_diffrn_reflns_limit_l_min -51
_diffrn_reflns_number 6336
_diffrn_reflns_theta_full 25.00
_diffrn_reflns_theta_max 25.00
_diffrn_reflns_theta_min 1.61
_diffrn_source 'fine-focus sealed tube'
_diffrn_standards_decay_% 50
_diffrn_standards_interval_count 50
_diffrn_standards_interval_time 50
_diffrn_standards_number 2
_exptl_absorpt_coefficient_mu 1.292
_exptl_absorpt_correction_T_max 0.8
_exptl_absorpt_correction_T_min 0.7
_exptl_absorpt_correction_type multi-scan
_exptl_crystal_colour green
_exptl_crystal_density_diffrn 1.474
_exptl_crystal_density_method 'not measured'
_exptl_crystal_description polyhedron
_exptl_crystal_F_000 4290
_exptl_crystal_size_max 0.18
_exptl_crystal_size_mid 0.16
_exptl_crystal_size_min 0.15
_refine_diff_density_max 0.498
_refine_diff_density_min -0.277
_refine_diff_density_rms 0.116
_refine_ls_extinction_method none
_refine_ls_goodness_of_fit_ref 0.950
_refine_ls_hydrogen_treatment mixed
_refine_ls_matrix_type full
_refine_ls_number_parameters 266
_refine_ls_number_reflns 3657
_refine_ls_number_restraints 0
_refine_ls_restrained_S_all 0.950
_refine_ls_R_factor_all 0.1552
_refine_ls_R_factor_gt 0.0919
_refine_ls_shift/su_max 0.000
_refine_ls_shift/su_mean 0.000
_refine_ls_structure_factor_coef Fsqd
_refine_ls_weighting_details 'calc w=1/[\s^2^(Fo^2^)+(0.1619P)^2^+0.0000P] where P=(Fo^2^+2Fc^2^)/3'
_refine_ls_weighting_scheme calc
_refine_ls_wR_factor_gt 0.2516
_refine_ls_wR_factor_ref 0.3006
_reflns_number_gt 1659
_reflns_number_total 3657
_reflns_threshold_expression >2sigma(I)
_cod_data_source_file ic5b01844_si_002.cif
_cod_data_source_block 10
_cod_depositor_comments 'Adding full bibliography for 4344404--4344414.cif.'
_cod_database_code 4344413
_olex2_refinement_description
;
1. Others
 Fixed Sof: H1WA(0.17) H1WB(0.17)
 Fixed U13: Ni1(0) C20(0) O1(0) Cl1(0)
 Fixed U23: Ni1(0) C20(0) O1(0) Cl1(0)
 Fixed Uiso: H1(0.145) H3(0.118) H5(0.15) H6(0.174) H7A(0.13) H7B(0.13)
 H8(0.106) H10(0.091) H11A(0.172) H11B(0.172) H11C(0.172) H13A(0.175)
 H13B(0.175) H13C(0.175) H16(0.09) H17(0.142) H18A(0.141) H18B(0.141)
 H1WA(0.777) H1WB(0.777)
 Fixed X: Ni1(1) H1(0.7329) H3(0.7798) H5(0.5013) H6(0.5637) H7A(0.5952)
 H7B(0.5222) H8(0.7244) H10(0.7989) H11A(0.4906) H11B(0.4692) H11C(0.5627)
 H13A(0.606) H13B(0.5525) H13C(0.5895) H16(0.8625) H17(1.2507) H18A(1.234)
 H18B(1.1299) C20(0.3333) O1(0.6667) Cl1(0.6667) O1W(1) H1WA(1.0383)
 H1WB(1.0361)
 Fixed Y: Ni1(1) H1(0.8943) H3(1.1001) H5(0.8588) H6(0.806) H7A(1.0855)
 H7B(0.9744) H8(1.1925) H10(1.0668) H11A(0.8487) H11B(0.854) H11C(0.9461)
 H13A(0.6851) H13B(0.7442) H13C(0.6911) H16(1.032) H17(1.028) H18A(1.1064)
 H18B(1.1056) C20(0.6667) O1(0.3333) Cl1(0.3333) O1W(1) H1WA(1.0199)
 H1WB(1.0228)
 Fixed Z: H1(0.1768) H3(0.1155) H5(0.127) H6(0.1642) H7A(0.1014) H7B(0.0916)
 H8(0.0733) H10(-0.0187) H11A(-0.0449) H11B(-0.0125) H11C(-0.0271) H13A(0.0996)
 H13B(0.0887) H13C(0.067) H16(0.058) H17(0.1331) H18A(0.1668) H18B(0.1706)
 O1W(0) H1WA(-0.0145) H1WB(0.0149)
;
_olex2_computing_structure_refinement_long 'ShelXL-1997 (Sheldrick, 2008)'
_olex2_computing_structure_solution_long 'ShelXS-1997 (Sheldrick, 2008)'

loop_
_space_group_symop_id
_space_group_symop_operation_xyz
1 'x, y, z'
2 '-y, x-y, z'
3 '-x+y, -x, z'
4 'x+2/3, y+1/3, z+1/3'
5 '-y+2/3, x-y+1/3, z+1/3'
6 '-x+y+2/3, -x+1/3, z+1/3'
7 'x+1/3, y+2/3, z+2/3'
8 '-y+1/3, x-y+2/3, z+2/3'
9 '-x+y+1/3, -x+2/3, z+2/3'
10 '-x, -y, -z'
11 'y, -x+y, -z'
12 'x-y, x, -z'
13 '-x+2/3, -y+1/3, -z+1/3'
14 'y+2/3, -x+y+1/3, -z+1/3'
15 'x-y+2/3, x+1/3, -z+1/3'
16 '-x+1/3, -y+2/3, -z+2/3'
17 'y+1/3, -x+y+2/3, -z+2/3'
18 'x-y+1/3, x+2/3, -z+2/3'

loop_
_atom_site_label
_atom_site_type_symbol
_atom_site_fract_x
_atom_site_fract_y
_atom_site_fract_z
_atom_site_U_iso_or_equiv
_atom_site_adp_type
_atom_site_occupancy
_atom_site_symmetry_multiplicity
_atom_site_calc_flag
_atom_site_refinement_flags
Ni1 Ni 1.0000 1.0000 0.11140(4) 0.0979(7) Uani 1 3 d S
Ni2 Ni 0.64505(10) 0.93816(10) 0.03844(3) 0.0992(5) Uani 1 1 d .
C1 C 0.7080(10) 0.9196(10) 0.1620(2) 0.120(4) Uani 1 1 d .
H1 H 0.7329 0.8943 0.1768 0.145 Uiso 1 1 d R
C2 C 0.7746(8) 1.0088(8) 0.1484(2) 0.105(3) Uani 1 1 d .
C3 C 0.7348(9) 1.0389(7) 0.12565(19) 0.099(3) Uani 1 1 d .
H3 H 0.7798 1.1001 0.1155 0.118 Uiso 1 1 d R
C4 C 0.6352(8) 0.9853(7) 0.1176(2) 0.098(3) Uani 1 1 d .
C5 C 0.5718(9) 0.8976(10) 0.1322(3) 0.125(4) Uani 1 1 d .
H5 H 0.5013 0.8588 0.1270 0.150 Uiso 1 1 d R
C6 C 0.6093(11) 0.8671(12) 0.1541(3) 0.145(5) Uani 1 1 d .
H6 H 0.5637 0.8060 0.1642 0.174 Uiso 1 1 d R
C7 C 0.5923(8) 1.0242(8) 0.0948(2) 0.108(3) Uani 1 1 d .
H7A H 0.5952 1.0855 0.1014 0.130 Uiso 1 1 d R
H7B H 0.5222 0.9744 0.0916 0.130 Uiso 1 1 d R
C8 C 0.7109(7) 1.1367(7) 0.06093(19) 0.088(2) Uani 1 1 d .
H8 H 0.7244 1.1925 0.0733 0.106 Uiso 1 1 d R
C9 C 0.7594(7) 1.1541(6) 0.03437(17) 0.084(2) Uani 1 1 d .
C10 C 0.7973(6) 1.1078(6) -0.00430(16) 0.0758(19) Uani 1 1 d .
H10 H 0.7989 1.0668 -0.0187 0.091 Uiso 1 1 d R
C11 C 0.5214(9) 0.8733(8) -0.0266(2) 0.115(3) Uani 1 1 d .
H11A H 0.4906 0.8487 -0.0449 0.172 Uiso 1 1 d R
H11B H 0.4692 0.8540 -0.0125 0.172 Uiso 1 1 d R
H11C H 0.5627 0.9461 -0.0271 0.172 Uiso 1 1 d R
C12 C 0.5860(6) 0.8266(7) -0.01959(19) 0.087(2) Uani 1 1 d .
C13 C 0.6043(8) 0.7272(7) 0.0847(3) 0.117(3) Uani 1 1 d .
H13A H 0.6060 0.6851 0.0996 0.175 Uiso 1 1 d R
H13B H 0.5525 0.7442 0.0887 0.175 Uiso 1 1 d R
H13C H 0.5895 0.6911 0.0670 0.175 Uiso 1 1 d R
C14 C 0.7055(7) 0.8233(6) 0.08284(19) 0.087(2) Uani 1 1 d .
C15 C 0.7914(7) 0.8520(7) 0.09814(17) 0.086(2) Uani 1 1 d .
C16 C 0.8267(6) 0.9700(6) 0.06868(16) 0.0749(19) Uani 1 1 d .
H16 H 0.8625 1.0320 0.0580 0.090 Uiso 1 1 d R
C17 C 1.1899(7) 1.0066(7) 0.1222(2) 0.095(3) Uani 1 1 d .
H17 H 1.2507 1.0280 0.1331 0.142 Uiso 1 1 d R
C18 C 1.1836(9) 1.1177(9) 0.15733(19) 0.118(3) Uani 1 1 d .
H18A H 1.2340 1.1064 0.1668 0.141 Uiso 1 1 d R
H18B H 1.1299 1.1056 0.1706 0.141 Uiso 1 1 d R
C19 C 0.4247(7) 0.7603(8) 0.0495(2) 0.100(3) Uani 1 1 d .
C20 C 0.3333 0.6667 0.0497(4) 0.101(5) Uani 1 3 d S
N1 N 0.6482(6) 1.0448(6) 0.06834(16) 0.0901(19) Uani 1 1 d .
N2 N 0.7435(5) 1.0710(5) 0.01945(14) 0.0787(17) Uani 1 1 d .
N3 N 0.6385(5) 0.8485(5) 0.00529(14) 0.0810(17) Uani 1 1 d .
N4 N 0.7272(5) 0.8992(5) 0.06379(13) 0.0794(16) Uani 1 1 d .
N5 N 0.8680(5) 0.9448(5) 0.08885(13) 0.0753(15) Uani 1 1 d .
N6 N 1.1394(6) 1.0427(6) 0.13356(13) 0.091(2) Uani 1 1 d .
N7 N 0.4981(6) 0.8328(6) 0.0493(2) 0.107(2) Uani 1 1 d .
O1 O 0.6667 0.3333 0.0712(3) 0.154(6) Uani 1 3 d S
O2 O 0.5773(9) 0.2451(9) 0.1098(2) 0.203(5) Uani 1 1 d .
Cl1 Cl 0.6667 0.3333 0.10125(10) 0.1260(16) Uani 1 3 d S
O1W O 1.0000 1.0000 0.0000 0.52(5) Uiso 1 6 d S
H1WA H 1.0383 1.0199 -0.0145 0.777 Uiso 0.17 1 d PR
H1WB H 1.0361 1.0228 0.0149 0.777 Uiso 0.17 1 d PR

loop_
_atom_site_aniso_label
_atom_site_aniso_U_11
_atom_site_aniso_U_22
_atom_site_aniso_U_33
_atom_site_aniso_U_23
_atom_site_aniso_U_13
_atom_site_aniso_U_12
Ni1 0.1004(9) 0.1004(9) 0.0929(12) 0.000 0.000 0.0502(5)
Ni2 0.0900(8) 0.0909(9) 0.1152(10) -0.0001(6) 0.0039(6) 0.0442(7)
C1 0.128(9) 0.137(9) 0.106(7) 0.031(7) 0.037(7) 0.073(8)
C2 0.103(7) 0.106(7) 0.092(6) -0.016(6) 0.022(5) 0.042(6)
C3 0.132(9) 0.091(6) 0.080(5) 0.005(5) 0.013(5) 0.061(6)
C4 0.097(7) 0.096(6) 0.096(6) -0.003(5) 0.030(5) 0.044(6)
C5 0.105(8) 0.131(9) 0.131(9) 0.029(8) 0.038(7) 0.052(7)
C6 0.129(10) 0.158(12) 0.146(10) 0.059(9) 0.061(9) 0.070(10)
C7 0.104(7) 0.116(7) 0.119(7) 0.010(6) 0.024(6) 0.066(6)
C8 0.088(5) 0.077(5) 0.104(6) -0.007(4) 0.005(5) 0.045(5)
C9 0.100(6) 0.080(5) 0.085(5) -0.002(4) 0.002(4) 0.056(5)
C10 0.073(4) 0.084(5) 0.080(5) -0.010(4) -0.004(4) 0.046(4)
C11 0.126(8) 0.120(8) 0.125(8) -0.033(6) -0.035(6) 0.080(7)
C12 0.079(5) 0.083(5) 0.099(5) -0.001(4) -0.011(4) 0.041(4)
C13 0.095(7) 0.084(6) 0.149(9) 0.017(6) -0.002(6) 0.028(5)
C14 0.078(5) 0.078(5) 0.098(5) 0.003(4) 0.008(5) 0.033(4)
C15 0.086(6) 0.095(6) 0.075(4) 0.010(4) 0.008(4) 0.043(5)
C16 0.079(5) 0.069(4) 0.076(4) 0.000(4) 0.013(4) 0.037(4)
C17 0.090(6) 0.094(6) 0.095(6) 0.013(5) -0.012(5) 0.042(5)
C18 0.130(8) 0.147(10) 0.077(5) -0.014(6) -0.015(6) 0.071(8)
C19 0.079(6) 0.095(7) 0.136(8) 0.006(6) 0.014(5) 0.052(6)
C20 0.075(5) 0.075(5) 0.153(14) 0.000 0.000 0.037(3)
N1 0.093(5) 0.093(5) 0.091(4) -0.003(4) 0.017(4) 0.052(4)
N2 0.078(4) 0.066(4) 0.091(4) -0.003(3) 0.010(3) 0.035(3)
N3 0.073(4) 0.079(4) 0.093(4) -0.003(3) -0.008(3) 0.039(3)
N4 0.073(4) 0.080(4) 0.083(4) -0.002(3) 0.004(3) 0.037(3)
N5 0.071(4) 0.071(4) 0.080(4) 0.001(3) 0.007(3) 0.033(3)
N6 0.090(5) 0.108(5) 0.075(4) -0.011(4) -0.014(4) 0.049(4)
N7 0.065(4) 0.081(5) 0.156(7) 0.005(5) 0.013(4) 0.024(4)
O1 0.182(9) 0.182(9) 0.098(8) 0.000 0.000 0.091(5)
O2 0.184(10) 0.195(11) 0.183(9) 0.084(9) 0.056(8) 0.059(8)
Cl1 0.139(3) 0.139(3) 0.101(3) 0.000 0.000 0.0693(13)

loop_
_atom_type_symbol
_atom_type_description
_atom_type_scat_dispersion_real
_atom_type_scat_dispersion_imag
_atom_type_scat_source
C C 0.0033 0.0016 'International Tables Vol C Tables 4.2.6.8 and 6.1.1.4'
H H 0.0000 0.0000 'International Tables Vol C Tables 4.2.6.8 and 6.1.1.4'
N N 0.0061 0.0033 'International Tables Vol C Tables 4.2.6.8 and 6.1.1.4'
Ni Ni 0.3393 1.1124 'International Tables Vol C Tables 4.2.6.8 and 6.1.1.4'
Cl Cl 0.1484 0.1585 'International Tables Vol C Tables 4.2.6.8 and 6.1.1.4'
O O 0.0106 0.0060 'International Tables Vol C Tables 4.2.6.8 and 6.1.1.4'

loop_
_geom_angle_atom_site_label_1
_geom_angle_atom_site_label_2
_geom_angle_atom_site_label_3
_geom_angle
_geom_angle_site_symmetry_1
_geom_angle_site_symmetry_3
N5 Ni1 N5 95.4(2) 3_675 2_765
N5 Ni1 N5 95.4(2) . 2_765
N5 Ni1 N5 95.4(2) . 3_675
N5 Ni1 N6 78.5(3) . 3_675
N5 Ni1 N6 173.4(3) 2_765 2_765
N5 Ni1 N6 173.4(3) 3_675 3_675
N5 Ni1 N6 87.9(3) 2_765 3_675
N5 Ni1 N6 78.5(3) 3_675 2_765
N5 Ni1 N6 173.4(3) . .
N5 Ni1 N6 87.9(3) 3_675 .
N5 Ni1 N6 78.5(3) 2_765 .
N5 Ni1 N6 87.9(3) . 2_765
N6 Ni1 N6 98.4(3) 2_765 3_675
N6 Ni1 N6 98.4(3) . 3_675
N6 Ni1 N6 98.4(3) . 2_765
N2 Ni2 N1 79.0(3) . .
N2 Ni2 N3 95.3(3) . .
N2 Ni2 N7 149.2(3) . .
N3 Ni2 N1 171.4(3) . .
N3 Ni2 N7 90.0(3) . .
N4 Ni2 N1 92.8(3) . .
N4 Ni2 N2 107.3(3) . .
N4 Ni2 N3 95.0(3) . .
N4 Ni2 N7 102.4(3) . .
N7 Ni2 N1 91.7(3) . .
C6 C1 C2 120.3(12) . .
C1 C2 C3 116.6(10) . .
C1 C2 C18 119.9(11) . 2_765
C3 C2 C18 123.5(10) . 2_765
C4 C3 C2 122.8(10) . .
C3 C4 C5 118.1(11) . .
C3 C4 C7 121.7(9) . .
C5 C4 C7 120.0(11) . .
C6 C5 C4 119.7(13) . .
C1 C6 C5 122.3(12) . .
N1 C7 C4 111.9(8) . .
N1 C8 C9 118.6(8) . .
C12 C9 C8 134.0(8) 11_565 .
N2 C9 C8 116.9(8) . .
N2 C9 C12 109.0(7) . 11_565
N2 C10 N3 113.1(7) . 11_565
C9 C12 C11 131.7(8) 12_655 .
C9 C12 N3 107.4(7) 12_655 .
N3 C12 C11 120.9(8) . .
C15 C14 C13 129.3(9) . .
C15 C14 N4 106.9(7) . .
N4 C14 C13 123.7(9) . .
C14 C15 C17 134.5(9) . 3_675
C14 C15 N5 110.1(7) . .
N5 C15 C17 115.3(8) . 3_675
N5 C16 N4 113.5(7) . .
N6 C17 C15 119.4(8) . 2_765
C2 C18 N6 114.6(8) 3_675 .
N7 C19 C20 178.2(10) . .
C19 C20 C19 120.00(3) . 3_565
C19 C20 C19 120.00(3) 2_665 3_565
C19 C20 C19 120.00(3) 2_665 .
C7 N1 Ni2 128.0(7) . .
C8 N1 Ni2 111.7(6) . .
C8 N1 C7 120.2(8) . .
C9 N2 Ni2 113.5(5) . .
C10 N2 Ni2 141.4(6) . .
C10 N2 C9 105.0(7) . .
C10 N3 Ni2 124.2(5) 12_655 .
C10 N3 C12 105.4(7) 12_655 .
C12 N3 Ni2 130.4(6) . .
C14 N4 Ni2 135.5(6) . .
C14 N4 C16 104.9(7) . .
C16 N4 Ni2 118.2(5) . .
C15 N5 Ni1 114.1(5) . .
C16 N5 Ni1 141.3(6) . .
C16 N5 C15 104.5(7) . .
C17 N6 Ni1 112.6(6) . .
C17 N6 C18 120.5(8) . .
C18 N6 Ni1 126.4(7) . .
C19 N7 Ni2 159.4(9) . .
O2 Cl1 O1 106.6(6) 2_655 .
O2 Cl1 O1 106.6(6) . .
O2 Cl1 O1 106.6(6) 3_665 .
O2 Cl1 O2 112.2(5) 2_655 .
O2 Cl1 O2 112.2(5) 2_655 3_665
O2 Cl1 O2 112.2(5) . 3_665

loop_
_geom_bond_atom_site_label_1
_geom_bond_atom_site_label_2
_geom_bond_distance
_geom_bond_site_symmetry_2
Ni1 N5 2.041(7) 2_765
Ni1 N5 2.041(7) 3_675
Ni1 N5 2.041(7) .
Ni1 N6 2.147(7) 3_675
Ni1 N6 2.147(7) 2_765
Ni1 N6 2.147(7) .
Ni2 N1 2.127(7) .
Ni2 N2 2.021(7) .
Ni2 N3 2.040(7) .
Ni2 N4 2.016(7) .
Ni2 N7 2.056(8) .
C1 C2 1.376(15) .
C1 C6 1.350(18) .
C2 C3 1.412(15) .
C2 C18 1.478(15) 2_765
C3 C4 1.364(14) .
C4 C5 1.373(15) .
C4 C7 1.520(14) .
C5 C6 1.366(18) .
C7 N1 1.451(12) .
C8 C9 1.407(12) .
C8 N1 1.283(11) .
C9 C12 1.381(12) 11_565
C9 N2 1.356(10) .
C10 N2 1.331(10) .
C10 N3 1.344(10) 11_565
C11 C12 1.506(13) .
C12 C9 1.381(12) 12_655
C12 N3 1.361(10) .
C13 C14 1.502(13) .
C14 C15 1.356(12) .
C14 N4 1.364(10) .
C15 C17 1.442(13) 3_675
C15 N5 1.374(11) .
C16 N4 1.366(10) .
C16 N5 1.296(10) .
C17 C15 1.442(13) 2_765
C17 N6 1.262(12) .
C18 C2 1.478(15) 3_675
C18 N6 1.494(12) .
C19 C20 1.404(11) .
C19 N7 1.107(11) .
C20 C19 1.404(11) 3_565
C20 C19 1.404(11) 2_665
N3 C10 1.344(10) 12_655
O1 Cl1 1.414(15) .
O2 Cl1 1.406(10) .
Cl1 O2 1.406(10) 3_665
Cl1 O2 1.406(10) 2_655

loop_
_platon_squeeze_void_nr
_platon_squeeze_void_average_x
_platon_squeeze_void_average_y
_platon_squeeze_void_average_z
_platon_squeeze_void_volume
_platon_squeeze_void_count_electrons
_platon_squeeze_void_content
1 0.000 0.000 0.321 9 0 ' '
2 0.000 0.000 0.500 78 3 ' '
3 0.000 0.000 0.679 9 0 ' '
4 0.042 0.278 0.754 7 0 ' '
5 0.055 0.430 0.421 7 0 ' '
6 0.097 0.708 0.912 7 0 ' '
7 0.236 0.958 0.754 7 0 ' '
8 0.333 0.667 0.167 77 3 ' '
9 0.278 0.236 0.246 7 0 ' '
10 0.292 0.389 0.912 7 0 ' '
11 0.333 0.667 0.346 10 0 ' '
12 0.333 0.667 0.987 10 0 ' '
13 0.375 0.944 0.421 7 0 ' '
14 0.389 0.097 0.087 7 0 ' '
15 0.430 0.375 0.579 7 0 ' '
16 0.569 0.625 0.421 7 0 ' '
17 0.667 0.333 0.833 77 3 ' '
18 0.611 0.903 0.912 7 0 ' '
19 0.625 0.055 0.579 7 0 ' '
20 0.667 0.333 0.012 10 0 ' '
21 0.667 0.333 0.654 10 0 ' '
22 0.708 0.611 0.087 7 0 ' '
23 0.722 0.764 0.754 7 0 ' '
24 0.764 0.042 0.246 7 0 ' '
25 0.903 0.292 0.087 7 0 ' '
26 0.944 0.569 0.579 7 0 ' '
27 0.958 0.722 0.246 7 0 ' '
